data_7104857
loop_
_publ_author_name
'Ong, Tiow-Gan'
'Yap, Glenn P. A.'
'Richeson, Darrin S.'

_publ_section_title
;
 Catalytic C=N bond metathesis of carbodiimides by group 4 and 5 imido
 complexes supported by guanidinate ligands
;
_journal_coden_ASTM CHCOFS
_journal_issue 20
_journal_name_full
;
 Chemical Communications (Cambridge, United Kingdom)
;
_journal_page_first 2612
_journal_page_last 2613
_journal_paper_doi 10.1039/b308710g
_journal_year 2003
_chemical_formula_sum 'C37 H62 F5 N9 Ti'
_chemical_formula_weight 775.86
_space_group_IT_number 2
_symmetry_cell_setting triclinic
_symmetry_space_group_name_Hall '-P 1'
_symmetry_space_group_name_H-M 'P -1'
_atom_sites_solution_hydrogens geom
_atom_sites_solution_primary direct
_atom_sites_solution_secondary difmap
_audit_creation_method SHELXL-97
_cell_angle_alpha 88.106(2)
_cell_angle_beta 83.591(2)
_cell_angle_gamma 82.446(2)
_cell_formula_units_Z 2
_cell_length_a 11.0583(13)
_cell_length_b 12.7145(15)
_cell_length_c 14.9289(18)
_cell_measurement_reflns_used 2755
_cell_measurement_temperature 203(2)
_cell_measurement_theta_max 26.24
_cell_measurement_theta_min 2.20
_cell_volume 2067.4(4)
_computing_cell_refinement 'SMART, Bruker (2000)'
_computing_data_collection 'SMART, Bruker (2000)'
_computing_data_reduction 'XPREP, Bruker (2000)'
_computing_molecular_graphics 'SHELXTL, Bruker (2000)'
_computing_publication_material 'SHELXTL, Bruker (2000)'
_computing_structure_refinement 'SHELXL-97 (Sheldrick, 1997)'
_computing_structure_solution 'SHELXS-97 (Sheldrick, 1990)'
_diffrn_ambient_temperature 203(2)
_diffrn_measured_fraction_theta_full 0.803
_diffrn_measured_fraction_theta_max 0.803
_diffrn_measurement_device_type 'CCD area detector'
_diffrn_measurement_method 'phi and omega scans'
_diffrn_radiation_monochromator graphite
_diffrn_radiation_source 'fine-focus sealed tube'
_diffrn_radiation_type MoK\a
_diffrn_radiation_wavelength 0.71073
_diffrn_reflns_av_R_equivalents 0.0333
_diffrn_reflns_av_sigmaI/netI 0.1016
_diffrn_reflns_limit_h_max 14
_diffrn_reflns_limit_h_min -14
_diffrn_reflns_limit_k_max 15
_diffrn_reflns_limit_k_min -16
_diffrn_reflns_limit_l_max 19
_diffrn_reflns_limit_l_min -15
_diffrn_reflns_number 12027
_diffrn_reflns_theta_full 28.81
_diffrn_reflns_theta_max 28.81
_diffrn_reflns_theta_min 1.37
_diffrn_standards_decay_% <1
_exptl_absorpt_coefficient_mu 0.267
_exptl_absorpt_correction_T_max 0.9790
_exptl_absorpt_correction_T_min 0.9486
_exptl_absorpt_correction_type multi-scan
_exptl_absorpt_process_details 'SADABS, Bruker (2000)'
_exptl_crystal_colour orange
_exptl_crystal_density_diffrn 1.246
_exptl_crystal_density_method 'not measured'
_exptl_crystal_description block
_exptl_crystal_F_000 828
_exptl_crystal_size_max 0.20
_exptl_crystal_size_mid 0.10
_exptl_crystal_size_min 0.08
_refine_diff_density_max 0.891
_refine_diff_density_min -0.472
_refine_diff_density_rms 0.060
_refine_ls_extinction_method none
_refine_ls_goodness_of_fit_ref 1.005
_refine_ls_hydrogen_treatment constr
_refine_ls_matrix_type full
_refine_ls_number_parameters 469
_refine_ls_number_reflns 8660
_refine_ls_number_restraints 0
_refine_ls_restrained_S_all 1.005
_refine_ls_R_factor_all 0.1376
_refine_ls_R_factor_gt 0.0672
_refine_ls_shift/su_max 0.000
_refine_ls_shift/su_mean 0.000
_refine_ls_structure_factor_coef Fsqd
_refine_ls_weighting_details 'calc w=1/[\s^2^(Fo^2^)+(0.0787P)^2^+0.0529P] where P=(Fo^2^+2Fc^2^)/3'
_refine_ls_weighting_scheme calc
_refine_ls_wR_factor_gt 0.1441
_refine_ls_wR_factor_ref 0.1730
_reflns_number_gt 4832
_reflns_number_total 8660
_reflns_threshold_expression >2sigma(I)
_cod_data_source_file b308710g.txt
_cod_data_source_block dr2106
_cod_depositor_comments
;
The following automatic conversions were performed:
'_symmetry_cell_setting' value 'Triclinic' changed to 'triclinic'
according to '/home/saulius/struct/CIF-dictionaries/cif_core.dic'
dictionary named 'cif_core.dic' version 2.4.1 from 2010-06-29.

Automatic conversion script
Id: cif_fix_enum 1527 2010-12-29 10:47:43Z saulius 
;
_cod_original_sg_symbol_H-M P-1
_cod_database_code 7104857

loop_
_symmetry_equiv_pos_as_xyz
'x, y, z'
'-x, -y, -z'

loop_
_atom_site_label
_atom_site_type_symbol
_atom_site_fract_x
_atom_site_fract_y
_atom_site_fract_z
_atom_site_U_iso_or_equiv
_atom_site_adp_type
_atom_site_occupancy
_atom_site_symmetry_multiplicity
_atom_site_calc_flag
_atom_site_refinement_flags
_atom_site_disorder_assembly
_atom_site_disorder_group
Ti Ti 0.28871(5) 0.24434(5) 0.24944(4) 0.02667(18) Uani 1 1 d . . .
F1 F 0.4570(2) -0.01863(18) 0.16429(16) 0.0513(6) Uani 1 1 d . . .
F2 F 0.5672(2) -0.2015(2) 0.2271(2) 0.0789(9) Uani 1 1 d . . .
F3 F 0.4620(3) -0.30122(19) 0.3757(2) 0.0780(9) Uani 1 1 d . . .
F4 F 0.2449(2) -0.20882(19) 0.46232(17) 0.0599(7) Uani 1 1 d . . .
F5 F 0.13873(18) -0.02205(17) 0.40556(15) 0.0439(6) Uani 1 1 d . . .
N1 N 0.2454(2) 0.0913(2) 0.25516(19) 0.0276(7) Uani 1 1 d . . .
N2 N 0.1213(2) 0.2328(2) 0.2227(2) 0.0318(7) Uani 1 1 d . . .
N3 N 0.0376(2) 0.0728(2) 0.2122(2) 0.0333(7) Uani 1 1 d . . .
N4 N 0.4796(2) 0.1945(2) 0.2516(2) 0.0304(7) Uani 1 1 d . . .
N5 N 0.3941(2) 0.2439(2) 0.12649(19) 0.0287(7) Uani 1 1 d . . .
N6 N 0.6138(3) 0.1950(3) 0.1125(2) 0.0430(9) Uani 1 1 d . . .
N7 N 0.2765(3) 0.4050(2) 0.2770(2) 0.0309(7) Uani 1 1 d . . .
N8 N 0.2548(3) 0.2857(2) 0.3881(2) 0.0363(8) Uani 1 1 d . . .
N9 N 0.2170(4) 0.4697(3) 0.4281(3) 0.0579(11) Uani 1 1 d . . .
C1 C 0.4038(3) -0.0612(3) 0.2403(3) 0.0381(9) Uani 1 1 d . . .
C2 C 0.4603(4) -0.1571(3) 0.2709(3) 0.0502(11) Uani 1 1 d . . .
C3 C 0.4079(4) -0.2074(3) 0.3457(3) 0.0505(12) Uani 1 1 d . . .
C4 C 0.2984(4) -0.1603(3) 0.3891(3) 0.0400(10) Uani 1 1 d . . .
C5 C 0.2450(3) -0.0643(3) 0.3589(3) 0.0327(8) Uani 1 1 d . . .
C6 C 0.2946(3) -0.0098(3) 0.2834(2) 0.0294(8) Uani 1 1 d . . .
C7 C 0.0335(4) 0.3910(4) 0.1395(3) 0.0597(14) Uani 1 1 d . . .
H7A H 0.0910 0.3709 0.0862 0.072 Uiso 1 1 calc R . .
H7B H 0.0725 0.4365 0.1763 0.072 Uiso 1 1 calc R . .
C8 C -0.0838(4) 0.4537(4) 0.1094(3) 0.0565(13) Uani 1 1 d . . .
H8A H -0.0638 0.5186 0.0772 0.068 Uiso 1 1 calc R . .
H8B H -0.1190 0.4109 0.0680 0.068 Uiso 1 1 calc R . .
C9 C -0.1767(4) 0.4821(4) 0.1898(4) 0.0639(14) Uani 1 1 d . . .
H9A H -0.1447 0.5309 0.2279 0.077 Uiso 1 1 calc R . .
H9B H -0.2525 0.5185 0.1689 0.077 Uiso 1 1 calc R . .
C10 C -0.2043(4) 0.3862(4) 0.2436(3) 0.0620(14) Uani 1 1 d . . .
H10A H -0.2465 0.3421 0.2079 0.074 Uiso 1 1 calc R . .
H10B H -0.2596 0.4078 0.2976 0.074 Uiso 1 1 calc R . .
C11 C -0.0878(3) 0.3202(3) 0.2721(3) 0.0425(10) Uani 1 1 d . . .
H11A H -0.0528 0.3602 0.3156 0.051 Uiso 1 1 calc R . .
H11B H -0.1097 0.2545 0.3020 0.051 Uiso 1 1 calc R . .
C12 C 0.0075(3) 0.2929(3) 0.1930(3) 0.0414(10) Uani 1 1 d . . .
H12A H -0.0269 0.2465 0.1531 0.050 Uiso 1 1 calc R . .
C13 C -0.0544(3) -0.0840(3) 0.2709(3) 0.0401(10) Uani 1 1 d . . .
H13A H -0.0432 -0.0684 0.3331 0.048 Uiso 1 1 calc R . .
H13B H -0.1345 -0.0479 0.2578 0.048 Uiso 1 1 calc R . .
C14 C -0.0513(4) -0.2038(3) 0.2614(3) 0.0491(11) Uani 1 1 d . . .
H14A H 0.0261 -0.2402 0.2797 0.059 Uiso 1 1 calc R . .
H14B H -0.1187 -0.2283 0.3016 0.059 Uiso 1 1 calc R . .
C15 C -0.0631(4) -0.2322(4) 0.1653(3) 0.0543(12) Uani 1 1 d . . .
H15A H -0.1450 -0.2036 0.1498 0.065 Uiso 1 1 calc R . .
H15B H -0.0545 -0.3096 0.1606 0.065 Uiso 1 1 calc R . .
C16 C 0.0335(4) -0.1886(4) 0.0987(3) 0.0523(11) Uani 1 1 d . . .
H16A H 0.1147 -0.2259 0.1079 0.063 Uiso 1 1 calc R . .
H16B H 0.0175 -0.2020 0.0371 0.063 Uiso 1 1 calc R . .
C17 C 0.0334(3) -0.0706(3) 0.1097(3) 0.0421(10) Uani 1 1 d . . .
H17A H -0.0435 -0.0328 0.0918 0.051 Uiso 1 1 calc R . .
H17B H 0.1010 -0.0469 0.0692 0.051 Uiso 1 1 calc R . .
C18 C 0.0470(3) -0.0419(3) 0.2062(2) 0.0297(8) Uani 1 1 d . . .
H18A H 0.1282 -0.0743 0.2225 0.036 Uiso 1 1 calc R . .
C19 C 0.1262(3) 0.1222(3) 0.2305(2) 0.0306(8) Uani 1 1 d . . .
C20 C 0.3798(3) 0.2225(3) 0.0317(2) 0.0369(9) Uani 1 1 d . . .
H20A H 0.4597 0.1883 0.0031 0.044 Uiso 1 1 calc R . .
C21 C 0.2850(4) 0.1463(3) 0.0263(3) 0.0488(11) Uani 1 1 d . . .
H21A H 0.3086 0.0813 0.0595 0.073 Uiso 1 1 calc R . .
H21B H 0.2810 0.1301 -0.0362 0.073 Uiso 1 1 calc R . .
H21C H 0.2052 0.1791 0.0523 0.073 Uiso 1 1 calc R . .
C22 C 0.3444(4) 0.3257(3) -0.0212(3) 0.0504(11) Uani 1 1 d . . .
H22A H 0.4057 0.3731 -0.0178 0.076 Uiso 1 1 calc R . .
H22B H 0.2651 0.3596 0.0046 0.076 Uiso 1 1 calc R . .
H22C H 0.3403 0.3096 -0.0837 0.076 Uiso 1 1 calc R . .
C23 C 0.5781(3) 0.1866(3) 0.3120(3) 0.0381(9) Uani 1 1 d . . .
H23A H 0.6561 0.1961 0.2749 0.046 Uiso 1 1 calc R . .
C24 C 0.5941(4) 0.0768(3) 0.3591(3) 0.0521(12) Uani 1 1 d . . .
H24A H 0.6111 0.0220 0.3141 0.078 Uiso 1 1 calc R . .
H24B H 0.5194 0.0669 0.3973 0.078 Uiso 1 1 calc R . .
H24C H 0.6619 0.0725 0.3957 0.078 Uiso 1 1 calc R . .
C25 C 0.5528(4) 0.2725(3) 0.3832(3) 0.0498(11) Uani 1 1 d . . .
H25A H 0.5437 0.3418 0.3537 0.075 Uiso 1 1 calc R . .
H25B H 0.6207 0.2671 0.4196 0.075 Uiso 1 1 calc R . .
H25C H 0.4779 0.2631 0.4213 0.075 Uiso 1 1 calc R . .
C26 C 0.6459(4) 0.2628(4) 0.0352(3) 0.0563(13) Uani 1 1 d . . .
H26A H 0.5799 0.3204 0.0302 0.084 Uiso 1 1 calc R . .
H26B H 0.6583 0.2214 -0.0192 0.084 Uiso 1 1 calc R . .
H26C H 0.7207 0.2918 0.0432 0.084 Uiso 1 1 calc R . .
C27 C 0.7062(3) 0.1052(3) 0.1272(3) 0.0534(12) Uani 1 1 d . . .
H27A H 0.6779 0.0643 0.1796 0.080 Uiso 1 1 calc R . .
H27B H 0.7823 0.1309 0.1372 0.080 Uiso 1 1 calc R . .
H27C H 0.7199 0.0606 0.0746 0.080 Uiso 1 1 calc R . .
C28 C 0.4999(3) 0.2100(3) 0.1630(3) 0.0315(8) Uani 1 1 d . . .
C29 C 0.3242(3) 0.5045(3) 0.2428(3) 0.0391(10) Uani 1 1 d . . .
H29A H 0.3201 0.5515 0.2950 0.047 Uiso 1 1 calc R . .
C30 C 0.4573(4) 0.4844(4) 0.2033(4) 0.0766(17) Uani 1 1 d . . .
H30A H 0.5058 0.4465 0.2473 0.115 Uiso 1 1 calc R . .
H30B H 0.4876 0.5516 0.1877 0.115 Uiso 1 1 calc R . .
H30C H 0.4638 0.4422 0.1496 0.115 Uiso 1 1 calc R . .
C31 C 0.2500(5) 0.5635(4) 0.1747(4) 0.0826(19) Uani 1 1 d . . .
H31A H 0.1648 0.5771 0.1998 0.124 Uiso 1 1 calc R . .
H31B H 0.2561 0.5213 0.1210 0.124 Uiso 1 1 calc R . .
H31C H 0.2810 0.6304 0.1590 0.124 Uiso 1 1 calc R . .
C32 C 0.1948(4) 0.2458(3) 0.4739(3) 0.0424(10) Uani 1 1 d . . .
H32A H 0.1855 0.3028 0.5187 0.051 Uiso 1 1 calc R . .
C33 C 0.2762(4) 0.1506(3) 0.5089(3) 0.0483(11) Uani 1 1 d . . .
H33A H 0.3561 0.1708 0.5161 0.072 Uiso 1 1 calc R . .
H33B H 0.2856 0.0934 0.4662 0.072 Uiso 1 1 calc R . .
H33C H 0.2387 0.1270 0.5666 0.072 Uiso 1 1 calc R . .
C34 C 0.0667(4) 0.2184(3) 0.4617(3) 0.0473(11) Uani 1 1 d . . .
H34A H 0.0169 0.2810 0.4409 0.071 Uiso 1 1 calc R . .
H34B H 0.0285 0.1939 0.5189 0.071 Uiso 1 1 calc R . .
H34C H 0.0738 0.1629 0.4177 0.071 Uiso 1 1 calc R . .
C35 C 0.1287(5) 0.5603(3) 0.4093(4) 0.0764(17) Uani 1 1 d . . .
H35A H 0.0982 0.5510 0.3520 0.115 Uiso 1 1 calc R . .
H35B H 0.1680 0.6244 0.4065 0.115 Uiso 1 1 calc R . .
H35C H 0.0609 0.5662 0.4567 0.115 Uiso 1 1 calc R . .
C36 C 0.2738(6) 0.4703(5) 0.5112(4) 0.092(2) Uani 1 1 d . . .
H36A H 0.3318 0.4066 0.5154 0.137 Uiso 1 1 calc R . .
H36B H 0.2111 0.4725 0.5622 0.137 Uiso 1 1 calc R . .
H36C H 0.3166 0.5322 0.5114 0.137 Uiso 1 1 calc R . .
C37 C 0.2495(3) 0.3889(3) 0.3668(3) 0.0365(9) Uani 1 1 d . . .

loop_
_atom_site_aniso_label
_atom_site_aniso_U_11
_atom_site_aniso_U_22
_atom_site_aniso_U_33
_atom_site_aniso_U_23
_atom_site_aniso_U_13
_atom_site_aniso_U_12
Ti 0.0283(3) 0.0209(3) 0.0280(4) 0.0028(3) 0.0031(3) 0.0011(2)
F1 0.0464(13) 0.0437(14) 0.0568(16) -0.0020(12) 0.0131(11) 0.0046(10)
F2 0.0635(17) 0.0573(17) 0.103(2) -0.0094(16) 0.0030(16) 0.0332(13)
F3 0.099(2) 0.0349(14) 0.097(2) 0.0103(15) -0.0361(18) 0.0208(14)
F4 0.0790(18) 0.0476(15) 0.0582(17) 0.0265(13) -0.0268(14) -0.0175(13)
F5 0.0401(12) 0.0475(13) 0.0420(14) 0.0109(11) 0.0009(10) -0.0059(10)
N1 0.0255(14) 0.0219(15) 0.0333(18) 0.0032(13) -0.0009(12) 0.0017(11)
N2 0.0276(15) 0.0268(16) 0.0374(19) 0.0076(14) 0.0037(13) 0.0024(12)
N3 0.0263(15) 0.0339(17) 0.039(2) 0.0064(15) -0.0031(13) -0.0041(13)
N4 0.0256(14) 0.0340(17) 0.0311(19) 0.0020(14) -0.0048(13) -0.0012(12)
N5 0.0264(14) 0.0315(16) 0.0267(18) 0.0037(13) 0.0000(12) -0.0017(12)
N6 0.0296(16) 0.047(2) 0.046(2) 0.0060(17) 0.0095(14) 0.0041(14)
N7 0.0353(16) 0.0188(15) 0.0357(19) 0.0040(13) 0.0026(13) 0.0010(12)
N8 0.0457(18) 0.0301(17) 0.0280(18) -0.0016(14) 0.0084(14) 0.0033(14)
N9 0.091(3) 0.038(2) 0.041(2) -0.0162(18) 0.007(2) -0.0025(19)
C1 0.039(2) 0.030(2) 0.043(3) -0.0018(18) -0.0008(18) 0.0014(16)
C2 0.042(2) 0.035(2) 0.070(3) -0.008(2) -0.012(2) 0.0121(18)
C3 0.068(3) 0.022(2) 0.062(3) 0.003(2) -0.029(2) 0.0084(19)
C4 0.056(2) 0.030(2) 0.039(3) 0.0106(18) -0.0211(19) -0.0129(18)
C5 0.0344(19) 0.031(2) 0.034(2) 0.0037(17) -0.0106(16) -0.0058(15)
C6 0.0302(18) 0.0241(18) 0.035(2) 0.0026(16) -0.0088(15) -0.0036(14)
C7 0.039(2) 0.058(3) 0.074(4) 0.024(3) 0.008(2) 0.007(2)
C8 0.045(2) 0.065(3) 0.052(3) 0.027(2) 0.000(2) 0.008(2)
C9 0.041(2) 0.054(3) 0.089(4) 0.021(3) 0.000(2) 0.013(2)
C10 0.040(2) 0.071(3) 0.064(3) 0.017(3) 0.010(2) 0.018(2)
C11 0.037(2) 0.043(2) 0.043(3) 0.009(2) 0.0004(18) 0.0062(17)
C12 0.0288(19) 0.031(2) 0.060(3) 0.009(2) 0.0018(18) 0.0037(15)
C13 0.042(2) 0.043(2) 0.035(2) 0.0069(19) 0.0010(18) -0.0107(17)
C14 0.057(3) 0.044(3) 0.047(3) 0.005(2) 0.000(2) -0.016(2)
C15 0.063(3) 0.046(3) 0.057(3) -0.005(2) -0.008(2) -0.018(2)
C16 0.053(3) 0.059(3) 0.045(3) -0.009(2) -0.004(2) -0.005(2)
C17 0.037(2) 0.053(3) 0.033(3) 0.007(2) 0.0031(17) -0.0031(18)
C18 0.0243(16) 0.0298(19) 0.034(2) 0.0065(17) -0.0044(15) -0.0001(14)
C19 0.0303(18) 0.032(2) 0.025(2) 0.0073(16) 0.0041(15) 0.0046(15)
C20 0.037(2) 0.046(2) 0.025(2) 0.0014(18) 0.0029(16) 0.0016(17)
C21 0.059(3) 0.055(3) 0.033(3) -0.005(2) -0.006(2) -0.009(2)
C22 0.054(3) 0.057(3) 0.037(3) 0.011(2) -0.001(2) -0.001(2)
C23 0.037(2) 0.037(2) 0.041(3) -0.0006(19) -0.0119(17) 0.0022(16)
C24 0.054(3) 0.044(3) 0.057(3) 0.010(2) -0.019(2) 0.005(2)
C25 0.053(2) 0.052(3) 0.048(3) -0.002(2) -0.024(2) -0.003(2)
C26 0.040(2) 0.070(3) 0.055(3) 0.005(3) 0.015(2) -0.010(2)
C27 0.033(2) 0.050(3) 0.071(3) -0.011(2) 0.002(2) 0.0118(18)
C28 0.0284(17) 0.0277(19) 0.036(2) -0.0019(17) 0.0034(15) -0.0009(14)
C29 0.043(2) 0.0219(19) 0.050(3) 0.0009(18) 0.0031(18) -0.0042(16)
C30 0.039(2) 0.063(3) 0.123(5) 0.037(3) 0.007(3) -0.011(2)
C31 0.067(3) 0.060(3) 0.123(5) 0.048(3) -0.026(3) -0.020(3)
C32 0.064(3) 0.033(2) 0.025(2) 0.0000(17) 0.0120(19) 0.0013(18)
C33 0.053(2) 0.054(3) 0.035(3) 0.015(2) -0.0018(19) -0.005(2)
C34 0.047(2) 0.051(3) 0.035(3) 0.012(2) 0.0130(18) 0.0099(19)
C35 0.095(4) 0.034(3) 0.087(4) -0.015(3) 0.038(3) 0.006(2)
C36 0.144(6) 0.084(4) 0.055(4) -0.028(3) 0.000(4) -0.045(4)
C37 0.040(2) 0.032(2) 0.034(2) -0.0024(18) 0.0030(17) -0.0002(16)

loop_
_atom_type_symbol
_atom_type_description
_atom_type_scat_dispersion_real
_atom_type_scat_dispersion_imag
_atom_type_scat_source
C C 0.0033 0.0016 'International Tables Vol C Tables 4.2.6.8 and 6.1.1.4'
H H 0.0000 0.0000 'International Tables Vol C Tables 4.2.6.8 and 6.1.1.4'
N N 0.0061 0.0033 'International Tables Vol C Tables 4.2.6.8 and 6.1.1.4'
F F 0.0171 0.0103 'International Tables Vol C Tables 4.2.6.8 and 6.1.1.4'
Ti Ti 0.2776 0.4457 'International Tables Vol C Tables 4.2.6.8 and 6.1.1.4'

loop_
_geom_angle_atom_site_label_1
_geom_angle_atom_site_label_2
_geom_angle_atom_site_label_3
_geom_angle
_geom_angle_site_symmetry_1
_geom_angle_site_symmetry_3
_geom_angle_publ_flag
N2 Ti N5 105.91(12) . . ?
N2 Ti N1 65.91(11) . . ?
N5 Ti N1 100.50(12) . . ?
N2 Ti N7 101.55(12) . . ?
N5 Ti N7 98.75(11) . . ?
N1 Ti N7 159.34(11) . . ?
N2 Ti N4 155.88(12) . . ?
N5 Ti N4 64.09(11) . . ?
N1 Ti N4 93.41(11) . . ?
N7 Ti N4 101.71(11) . . ?
N2 Ti N8 100.43(12) . . ?
N5 Ti N8 151.01(12) . . ?
N1 Ti N8 101.14(11) . . ?
N7 Ti N8 63.75(11) . . ?
N4 Ti N8 95.53(12) . . ?
N2 Ti C28 134.95(13) . . ?
N5 Ti C28 32.41(11) . . ?
N1 Ti C28 98.55(11) . . ?
N7 Ti C28 101.71(11) . . ?
N4 Ti C28 31.69(11) . . ?
N8 Ti C28 124.45(13) . . ?
N2 Ti C37 101.34(12) . . ?
N5 Ti C37 128.23(12) . . ?
N1 Ti C37 130.86(12) . . ?
N7 Ti C37 32.16(11) . . ?
N4 Ti C37 101.73(12) . . ?
N8 Ti C37 31.66(11) . . ?
C28 Ti C37 118.50(12) . . ?
N2 Ti C19 32.69(11) . . ?
N5 Ti C19 105.08(12) . . ?
N1 Ti C19 33.24(10) . . ?
N7 Ti C19 132.63(11) . . ?
N4 Ti C19 125.46(11) . . ?
N8 Ti C19 103.61(12) . . ?
C28 Ti C19 120.21(11) . . ?
C37 Ti C19 120.97(11) . . ?
C6 N1 C19 127.0(3) . . ?
C6 N1 Ti 138.8(2) . . ?
C19 N1 Ti 93.6(2) . . ?
C19 N2 C12 117.2(3) . . ?
C19 N2 Ti 98.2(2) . . ?
C12 N2 Ti 144.4(2) . . ?
C19 N3 C18 123.7(3) . . ?
C28 N4 C23 122.9(3) . . ?
C28 N4 Ti 91.2(2) . . ?
C23 N4 Ti 141.7(2) . . ?
C28 N5 C20 121.5(3) . . ?
C28 N5 Ti 93.2(2) . . ?
C20 N5 Ti 137.2(2) . . ?
C28 N6 C27 122.8(3) . . ?
C28 N6 C26 122.3(3) . . ?
C27 N6 C26 114.7(3) . . ?
C37 N7 C29 120.0(3) . . ?
C37 N7 Ti 93.0(2) . . ?
C29 N7 Ti 142.0(2) . . ?
C37 N8 C32 122.7(3) . . ?
C37 N8 Ti 91.4(2) . . ?
C32 N8 Ti 139.3(3) . . ?
C37 N9 C35 120.8(4) . . ?
C37 N9 C36 121.8(4) . . ?
C35 N9 C36 117.3(4) . . ?
F1 C1 C2 117.3(3) . . ?
F1 C1 C6 120.0(3) . . ?
C2 C1 C6 122.7(4) . . ?
F2 C2 C3 120.0(4) . . ?
F2 C2 C1 119.7(4) . . ?
C3 C2 C1 120.3(4) . . ?
F3 C3 C2 120.8(4) . . ?
F3 C3 C4 120.5(4) . . ?
C2 C3 C4 118.8(3) . . ?
F4 C4 C5 120.2(4) . . ?
F4 C4 C3 119.7(3) . . ?
C5 C4 C3 120.1(4) . . ?
F5 C5 C4 116.9(3) . . ?
F5 C5 C6 119.7(3) . . ?
C4 C5 C6 123.4(4) . . ?
C1 C6 N1 121.1(3) . . ?
C1 C6 C5 114.7(3) . . ?
N1 C6 C5 124.0(3) . . ?
C12 C7 C8 111.9(3) . . ?
C9 C8 C7 110.6(4) . . ?
C10 C9 C8 111.3(4) . . ?
C9 C10 C11 112.2(4) . . ?
C12 C11 C10 112.3(3) . . ?
N2 C12 C7 111.8(3) . . ?
N2 C12 C11 111.3(3) . . ?
C7 C12 C11 110.7(3) . . ?
C14 C13 C18 110.8(3) . . ?
C15 C14 C13 111.4(3) . . ?
C14 C15 C16 111.8(4) . . ?
C17 C16 C15 111.7(4) . . ?
C16 C17 C18 112.6(3) . . ?
N3 C18 C17 109.1(3) . . ?
N3 C18 C13 109.9(3) . . ?
C17 C18 C13 109.6(3) . . ?
N3 C19 N2 122.5(3) . . ?
N3 C19 N1 135.1(3) . . ?
N2 C19 N1 102.3(3) . . ?
N3 C19 Ti 170.7(3) . . ?
N2 C19 Ti 49.10(16) . . ?
N1 C19 Ti 53.19(17) . . ?
N5 C20 C21 111.1(3) . . ?
N5 C20 C22 111.4(3) . . ?
C21 C20 C22 110.2(3) . . ?
N4 C23 C25 111.6(3) . . ?
N4 C23 C24 111.2(3) . . ?
C25 C23 C24 109.2(3) . . ?
N4 C28 N5 111.5(3) . . ?
N4 C28 N6 125.4(3) . . ?
N5 C28 N6 123.1(3) . . ?
N4 C28 Ti 57.13(17) . . ?
N5 C28 Ti 54.39(17) . . ?
N6 C28 Ti 177.1(3) . . ?
N7 C29 C31 113.3(3) . . ?
N7 C29 C30 111.9(3) . . ?
C31 C29 C30 109.2(4) . . ?
N8 C32 C33 109.7(3) . . ?
N8 C32 C34 110.8(3) . . ?
C33 C32 C34 111.7(3) . . ?
N8 C37 N7 111.6(3) . . ?
N8 C37 N9 124.4(3) . . ?
N7 C37 N9 124.0(3) . . ?
N8 C37 Ti 57.0(2) . . ?
N7 C37 Ti 54.82(18) . . ?
N9 C37 Ti 174.5(3) . . ?

loop_
_geom_bond_atom_site_label_1
_geom_bond_atom_site_label_2
_geom_bond_distance
_geom_bond_site_symmetry_2
_geom_bond_publ_flag
Ti N2 1.962(3) . ?
Ti N5 2.061(3) . ?
Ti N1 2.061(3) . ?
Ti N7 2.081(3) . ?
Ti N4 2.127(3) . ?
Ti N8 2.132(3) . ?
Ti C28 2.531(3) . ?
Ti C37 2.543(4) . ?
Ti C19 2.569(4) . ?
F1 C1 1.350(4) . ?
F2 C2 1.349(5) . ?
F3 C3 1.349(4) . ?
F4 C4 1.354(4) . ?
F5 C5 1.353(4) . ?
N1 C6 1.400(4) . ?
N1 C19 1.411(4) . ?
N2 C19 1.402(4) . ?
N2 C12 1.488(4) . ?
N3 C19 1.289(5) . ?
N3 C18 1.454(4) . ?
N4 C28 1.330(4) . ?
N4 C23 1.481(4) . ?
N5 C28 1.359(4) . ?
N5 C20 1.479(5) . ?
N6 C28 1.387(4) . ?
N6 C27 1.457(5) . ?
N6 C26 1.458(5) . ?
N7 C37 1.355(5) . ?
N7 C29 1.487(4) . ?
N8 C37 1.335(4) . ?
N8 C32 1.481(4) . ?
N9 C37 1.384(5) . ?
N9 C35 1.450(6) . ?
N9 C36 1.453(7) . ?
C1 C2 1.384(5) . ?
C1 C6 1.395(5) . ?
C2 C3 1.376(6) . ?
C3 C4 1.381(6) . ?
C4 C5 1.369(5) . ?
C5 C6 1.400(5) . ?
C7 C12 1.501(5) . ?
C7 C8 1.534(5) . ?
C8 C9 1.510(6) . ?
C9 C10 1.485(6) . ?
C10 C11 1.535(5) . ?
C11 C12 1.510(5) . ?
C13 C14 1.531(5) . ?
C13 C18 1.535(5) . ?
C14 C15 1.514(6) . ?
C15 C16 1.523(6) . ?
C16 C17 1.515(6) . ?
C17 C18 1.526(5) . ?
C20 C21 1.528(5) . ?
C20 C22 1.538(5) . ?
C23 C25 1.527(6) . ?
C23 C24 1.540(5) . ?
C29 C31 1.499(6) . ?
C29 C30 1.516(5) . ?
C32 C33 1.525(5) . ?
C32 C34 1.534(6) . ?

loop_
_geom_torsion_atom_site_label_1
_geom_torsion_atom_site_label_2
_geom_torsion_atom_site_label_3
_geom_torsion_atom_site_label_4
_geom_torsion
_geom_torsion_site_symmetry_1
_geom_torsion_site_symmetry_2
_geom_torsion_site_symmetry_3
_geom_torsion_site_symmetry_4
_geom_torsion_publ_flag
N2 Ti N1 C6 -169.8(4) . . . . ?
N5 Ti N1 C6 87.4(4) . . . . ?
N7 Ti N1 C6 -114.1(4) . . . . ?
N4 Ti N1 C6 23.1(4) . . . . ?
N8 Ti N1 C6 -73.2(4) . . . . ?
C28 Ti N1 C6 54.5(4) . . . . ?
C37 Ti N1 C6 -85.6(4) . . . . ?
C19 Ti N1 C6 -171.1(5) . . . . ?
N2 Ti N1 C19 1.33(19) . . . . ?
N5 Ti N1 C19 -101.5(2) . . . . ?
N7 Ti N1 C19 57.0(4) . . . . ?
N4 Ti N1 C19 -165.8(2) . . . . ?
N8 Ti N1 C19 97.9(2) . . . . ?
C28 Ti N1 C19 -134.3(2) . . . . ?
C37 Ti N1 C19 85.5(2) . . . . ?
N5 Ti N2 C19 93.3(2) . . . . ?
N1 Ti N2 C19 -1.3(2) . . . . ?
N7 Ti N2 C19 -164.1(2) . . . . ?
N4 Ti N2 C19 31.6(4) . . . . ?
N8 Ti N2 C19 -99.0(2) . . . . ?
C28 Ti N2 C19 76.2(2) . . . . ?
C37 Ti N2 C19 -131.2(2) . . . . ?
N5 Ti N2 C12 -80.0(4) . . . . ?
N1 Ti N2 C12 -174.6(5) . . . . ?
N7 Ti N2 C12 22.7(4) . . . . ?
N4 Ti N2 C12 -141.7(4) . . . . ?
N8 Ti N2 C12 87.7(4) . . . . ?
C28 Ti N2 C12 -97.1(4) . . . . ?
C37 Ti N2 C12 55.5(4) . . . . ?
C19 Ti N2 C12 -173.3(6) . . . . ?
N2 Ti N4 C28 70.9(4) . . . . ?
N5 Ti N4 C28 0.8(2) . . . . ?
N1 Ti N4 C28 100.8(2) . . . . ?
N7 Ti N4 C28 -93.4(2) . . . . ?
N8 Ti N4 C28 -157.7(2) . . . . ?
C37 Ti N4 C28 -126.2(2) . . . . ?
C19 Ti N4 C28 91.3(2) . . . . ?
N2 Ti N4 C23 -134.4(4) . . . . ?
N5 Ti N4 C23 155.4(4) . . . . ?
N1 Ti N4 C23 -104.6(4) . . . . ?
N7 Ti N4 C23 61.3(4) . . . . ?
N8 Ti N4 C23 -3.0(4) . . . . ?
C28 Ti N4 C23 154.6(5) . . . . ?
C37 Ti N4 C23 28.4(4) . . . . ?
C19 Ti N4 C23 -114.1(4) . . . . ?
N2 Ti N5 C28 -157.2(2) . . . . ?
N1 Ti N5 C28 -89.4(2) . . . . ?
N7 Ti N5 C28 98.1(2) . . . . ?
N4 Ti N5 C28 -0.7(2) . . . . ?
N8 Ti N5 C28 48.3(3) . . . . ?
C37 Ti N5 C28 83.8(2) . . . . ?
C19 Ti N5 C28 -123.2(2) . . . . ?
N2 Ti N5 C20 -10.9(4) . . . . ?
N1 Ti N5 C20 56.8(3) . . . . ?
N7 Ti N5 C20 -115.7(3) . . . . ?
N4 Ti N5 C20 145.5(4) . . . . ?
N8 Ti N5 C20 -165.5(3) . . . . ?
C28 Ti N5 C20 146.2(4) . . . . ?
C37 Ti N5 C20 -129.9(3) . . . . ?
C19 Ti N5 C20 23.0(3) . . . . ?
N2 Ti N7 C37 93.0(2) . . . . ?
N5 Ti N7 C37 -158.7(2) . . . . ?
N1 Ti N7 C37 42.7(4) . . . . ?
N4 Ti N7 C37 -93.5(2) . . . . ?
N8 Ti N7 C37 -3.0(2) . . . . ?
C28 Ti N7 C37 -125.9(2) . . . . ?
C19 Ti N7 C37 81.4(2) . . . . ?
N2 Ti N7 C29 -115.2(4) . . . . ?
N5 Ti N7 C29 -6.8(4) . . . . ?
N1 Ti N7 C29 -165.4(4) . . . . ?
N4 Ti N7 C29 58.4(4) . . . . ?
N8 Ti N7 C29 148.8(4) . . . . ?
C28 Ti N7 C29 26.0(4) . . . . ?
C37 Ti N7 C29 151.8(5) . . . . ?
C19 Ti N7 C29 -126.8(4) . . . . ?
N2 Ti N8 C37 -94.7(2) . . . . ?
N5 Ti N8 C37 60.4(3) . . . . ?
N1 Ti N8 C37 -162.0(2) . . . . ?
N7 Ti N8 C37 3.1(2) . . . . ?
N4 Ti N8 C37 103.4(2) . . . . ?
C28 Ti N8 C37 89.4(2) . . . . ?
C19 Ti N8 C37 -128.0(2) . . . . ?
N2 Ti N8 C32 54.2(4) . . . . ?
N5 Ti N8 C32 -150.6(3) . . . . ?
N1 Ti N8 C32 -13.0(4) . . . . ?
N7 Ti N8 C32 152.0(4) . . . . ?
N4 Ti N8 C32 -107.6(4) . . . . ?
C28 Ti N8 C32 -121.6(4) . . . . ?
C37 Ti N8 C32 149.0(5) . . . . ?
C19 Ti N8 C32 20.9(4) . . . . ?
F1 C1 C2 F2 3.0(6) . . . . ?
C6 C1 C2 F2 -178.7(4) . . . . ?
F1 C1 C2 C3 -176.9(4) . . . . ?
C6 C1 C2 C3 1.4(7) . . . . ?
F2 C2 C3 F3 -0.3(7) . . . . ?
C1 C2 C3 F3 179.7(4) . . . . ?
F2 C2 C3 C4 -179.9(4) . . . . ?
C1 C2 C3 C4 0.0(7) . . . . ?
F3 C3 C4 F4 -0.2(6) . . . . ?
C2 C3 C4 F4 179.5(4) . . . . ?
F3 C3 C4 C5 179.1(4) . . . . ?
C2 C3 C4 C5 -1.2(7) . . . . ?
F4 C4 C5 F5 0.2(5) . . . . ?
C3 C4 C5 F5 -179.0(4) . . . . ?
F4 C4 C5 C6 -179.6(3) . . . . ?
C3 C4 C5 C6 1.2(6) . . . . ?
F1 C1 C6 N1 -7.2(6) . . . . ?
C2 C1 C6 N1 174.5(4) . . . . ?
F1 C1 C6 C5 176.8(3) . . . . ?
C2 C1 C6 C5 -1.5(6) . . . . ?
C19 N1 C6 C1 125.4(4) . . . . ?
Ti N1 C6 C1 -65.8(5) . . . . ?
C19 N1 C6 C5 -59.0(5) . . . . ?
Ti N1 C6 C5 109.9(4) . . . . ?
F5 C5 C6 C1 -179.6(3) . . . . ?
C4 C5 C6 C1 0.2(6) . . . . ?
F5 C5 C6 N1 4.5(5) . . . . ?
C4 C5 C6 N1 -175.7(3) . . . . ?
C12 C7 C8 C9 56.6(6) . . . . ?
C7 C8 C9 C10 -55.9(6) . . . . ?
C8 C9 C10 C11 54.4(6) . . . . ?
C9 C10 C11 C12 -53.2(6) . . . . ?
C19 N2 C12 C7 -148.3(4) . . . . ?
Ti N2 C12 C7 24.2(6) . . . . ?
C19 N2 C12 C11 87.3(4) . . . . ?
Ti N2 C12 C11 -100.1(4) . . . . ?
C8 C7 C12 N2 -179.6(4) . . . . ?
C8 C7 C12 C11 -54.9(5) . . . . ?
C10 C11 C12 N2 177.7(4) . . . . ?
C10 C11 C12 C7 52.8(5) . . . . ?
C18 C13 C14 C15 -56.8(5) . . . . ?
C13 C14 C15 C16 54.6(5) . . . . ?
C14 C15 C16 C17 -53.0(5) . . . . ?
C15 C16 C17 C18 54.1(5) . . . . ?
C19 N3 C18 C17 -115.6(4) . . . . ?
C19 N3 C18 C13 124.2(4) . . . . ?
C16 C17 C18 N3 -176.1(3) . . . . ?
C16 C17 C18 C13 -55.7(4) . . . . ?
C14 C13 C18 N3 176.4(3) . . . . ?
C14 C13 C18 C17 56.5(4) . . . . ?
C18 N3 C19 N2 170.2(3) . . . . ?
C18 N3 C19 N1 -5.3(6) . . . . ?
C18 N3 C19 Ti 145.6(15) . . . . ?
C12 N2 C19 N3 0.7(5) . . . . ?
Ti N2 C19 N3 -174.9(3) . . . . ?
C12 N2 C19 N1 177.4(3) . . . . ?
Ti N2 C19 N1 1.8(3) . . . . ?
C12 N2 C19 Ti 175.6(4) . . . . ?
C6 N1 C19 N3 -13.0(6) . . . . ?
Ti N1 C19 N3 174.3(4) . . . . ?
C6 N1 C19 N2 170.9(3) . . . . ?
Ti N1 C19 N2 -1.7(3) . . . . ?
C6 N1 C19 Ti 172.7(4) . . . . ?
N2 Ti C19 N3 27.7(16) . . . . ?
N5 Ti C19 N3 -68.4(17) . . . . ?
N1 Ti C19 N3 -154.6(18) . . . . ?
N7 Ti C19 N3 49.1(17) . . . . ?
N4 Ti C19 N3 -137.1(16) . . . . ?
N8 Ti C19 N3 115.8(17) . . . . ?
C28 Ti C19 N3 -99.7(17) . . . . ?
C37 Ti C19 N3 87.0(17) . . . . ?
N5 Ti C19 N2 -96.1(2) . . . . ?
N1 Ti C19 N2 177.8(3) . . . . ?
N7 Ti C19 N2 21.5(3) . . . . ?
N4 Ti C19 N2 -164.7(2) . . . . ?
N8 Ti C19 N2 88.1(2) . . . . ?
C28 Ti C19 N2 -127.3(2) . . . . ?
C37 Ti C19 N2 59.3(2) . . . . ?
N2 Ti C19 N1 -177.8(3) . . . . ?
N5 Ti C19 N1 86.2(2) . . . . ?
N7 Ti C19 N1 -156.3(2) . . . . ?
N4 Ti C19 N1 17.5(2) . . . . ?
N8 Ti C19 N1 -89.6(2) . . . . ?
C28 Ti C19 N1 54.9(2) . . . . ?
C37 Ti C19 N1 -118.4(2) . . . . ?
C28 N5 C20 C21 112.9(4) . . . . ?
Ti N5 C20 C21 -26.5(5) . . . . ?
C28 N5 C20 C22 -123.8(3) . . . . ?
Ti N5 C20 C22 96.8(4) . . . . ?
C28 N4 C23 C25 120.1(4) . . . . ?
Ti N4 C23 C25 -29.2(5) . . . . ?
C28 N4 C23 C24 -117.7(4) . . . . ?
Ti N4 C23 C24 93.0(4) . . . . ?
C23 N4 C28 N5 -162.7(3) . . . . ?
Ti N4 C28 N5 -1.1(3) . . . . ?
C23 N4 C28 N6 16.7(6) . . . . ?
Ti N4 C28 N6 178.3(3) . . . . ?
C23 N4 C28 Ti -161.6(4) . . . . ?
C20 N5 C28 N4 -152.6(3) . . . . ?
Ti N5 C28 N4 1.1(3) . . . . ?
C20 N5 C28 N6 28.0(5) . . . . ?
Ti N5 C28 N6 -178.3(3) . . . . ?
C20 N5 C28 Ti -153.7(3) . . . . ?
C27 N6 C28 N4 41.5(6) . . . . ?
C26 N6 C28 N4 -144.3(4) . . . . ?
C27 N6 C28 N5 -139.2(4) . . . . ?
C26 N6 C28 N5 35.0(6) . . . . ?
C27 N6 C28 Ti -168(6) . . . . ?
C26 N6 C28 Ti 6(6) . . . . ?
N2 Ti C28 N4 -146.9(2) . . . . ?
N5 Ti C28 N4 -178.7(3) . . . . ?
N1 Ti C28 N4 -82.6(2) . . . . ?
N7 Ti C28 N4 93.4(2) . . . . ?
N8 Ti C28 N4 27.3(3) . . . . ?
C37 Ti C28 N4 64.0(2) . . . . ?
C19 Ti C28 N4 -109.6(2) . . . . ?
N2 Ti C28 N5 31.8(3) . . . . ?
N1 Ti C28 N5 96.2(2) . . . . ?
N7 Ti C28 N5 -87.9(2) . . . . ?
N4 Ti C28 N5 178.7(3) . . . . ?
N8 Ti C28 N5 -154.0(2) . . . . ?
C37 Ti C28 N5 -117.3(2) . . . . ?
C19 Ti C28 N5 69.2(2) . . . . ?
N2 Ti C28 N6 62(6) . . . . ?
N5 Ti C28 N6 30(6) . . . . ?
N1 Ti C28 N6 126(6) . . . . ?
N7 Ti C28 N6 -58(6) . . . . ?
N4 Ti C28 N6 -151(6) . . . . ?
N8 Ti C28 N6 -124(6) . . . . ?
C37 Ti C28 N6 -87(6) . . . . ?
C19 Ti C28 N6 99(6) . . . . ?
C37 N7 C29 C31 -125.0(4) . . . . ?
Ti N7 C29 C31 88.0(5) . . . . ?
C37 N7 C29 C30 111.0(4) . . . . ?
Ti N7 C29 C30 -36.0(6) . . . . ?
C37 N8 C32 C33 -142.0(4) . . . . ?
Ti N8 C32 C33 75.8(5) . . . . ?
C37 N8 C32 C34 94.2(4) . . . . ?
Ti N8 C32 C34 -48.0(5) . . . . ?
C32 N8 C37 N7 -161.0(3) . . . . ?
Ti N8 C37 N7 -4.6(3) . . . . ?
C32 N8 C37 N9 17.2(6) . . . . ?
Ti N8 C37 N9 173.6(4) . . . . ?
C32 N8 C37 Ti -156.4(4) . . . . ?
C29 N7 C37 N8 -155.7(3) . . . . ?
Ti N7 C37 N8 4.7(3) . . . . ?
C29 N7 C37 N9 26.1(5) . . . . ?
Ti N7 C37 N9 -173.5(4) . . . . ?
C29 N7 C37 Ti -160.4(3) . . . . ?
C35 N9 C37 N8 -132.8(4) . . . . ?
C36 N9 C37 N8 50.4(6) . . . . ?
C35 N9 C37 N7 45.2(6) . . . . ?
C36 N9 C37 N7 -131.6(4) . . . . ?
C35 N9 C37 Ti -30(3) . . . . ?
C36 N9 C37 Ti 153(3) . . . . ?
N2 Ti C37 N8 91.5(2) . . . . ?
N5 Ti C37 N8 -147.6(2) . . . . ?
N1 Ti C37 N8 23.7(3) . . . . ?
N7 Ti C37 N8 -174.8(3) . . . . ?
N4 Ti C37 N8 -81.4(2) . . . . ?
C28 Ti C37 N8 -110.2(2) . . . . ?
C19 Ti C37 N8 63.2(2) . . . . ?
N2 Ti C37 N7 -93.7(2) . . . . ?
N5 Ti C37 N7 27.2(3) . . . . ?
N1 Ti C37 N7 -161.55(19) . . . . ?
N4 Ti C37 N7 93.4(2) . . . . ?
N8 Ti C37 N7 174.8(3) . . . . ?
C28 Ti C37 N7 64.6(2) . . . . ?
C19 Ti C37 N7 -122.0(2) . . . . ?
N2 Ti C37 N9 -15(3) . . . . ?
N5 Ti C37 N9 106(3) . . . . ?
N1 Ti C37 N9 -83(3) . . . . ?
N7 Ti C37 N9 79(3) . . . . ?
N4 Ti C37 N9 172(3) . . . . ?
N8 Ti C37 N9 -106(3) . . . . ?
C28 Ti C37 N9 143(3) . . . . ?
C19 Ti C37 N9 -43(3) . . . . ?
